data_7156614
loop_
_publ_author_name
'McCaw, Patrick G.'
'Khandavilli, U. B. Rao'
'Lawrence, Simon E.'
'Maguire, Anita R.'
'Collins, Stuart G.'

_publ_section_title
;
 Synthesis of 1,2,5-oxathiazole-S-oxides by 1,3-dipolar cycloadditions of
 nitrile oxides to \a-oxo sulfines.
;
_journal_issue 3
_journal_name_full 'Organic &amp; biomolecular chemistry'
_journal_page_first 622
_journal_page_last 638
_journal_paper_doi 10.1039/c8ob02691b
_journal_volume 17
_journal_year 2019
_chemical_formula_moiety 'C16 H9 F2 N O2 S'
_chemical_formula_sum 'C16 H9 F2 N O2 S'
_chemical_formula_weight 317.30
_space_group_crystal_system monoclinic
_space_group_IT_number 14
_space_group_name_Hall '-P 2ybc'
_space_group_name_H-M_alt 'P 1 21/c 1'
_symmetry_space_group_name_Hall '-P 2ybc'
_symmetry_space_group_name_H-M 'P 1 21/c 1'
_atom_sites_solution_hydrogens geom
_audit_update_record
;
2018-10-26 deposited with the CCDC.
2018-12-12 downloaded from the CCDC.
;
_cell_angle_alpha 90
_cell_angle_beta 105.733(2)
_cell_angle_gamma 90
_cell_formula_units_Z 4
_cell_length_a 14.0083(10)
_cell_length_b 8.7108(6)
_cell_length_c 11.5419(8)
_cell_measurement_reflns_used 2755
_cell_measurement_temperature 296.(2)
_cell_measurement_theta_max 67.13
_cell_measurement_theta_min 3.28
_cell_volume 1355.62(16)
_computing_cell_refinement 'SAINT V8.34A (Bruker AXS Inc., 2013)'
_computing_data_reduction 'SAINT V8.34A (Bruker AXS Inc., 2013)'
_computing_structure_refinement 'SHELXL-2014/6 (Sheldrick, 2014)'
_diffrn_ambient_temperature 296.(2)
_diffrn_detector_area_resol_mean 8.3333
_diffrn_measured_fraction_theta_full 0.967
_diffrn_measured_fraction_theta_max 0.967
_diffrn_measurement_device_type 'Bruker AXS Kappa APEX II DUO'
_diffrn_measurement_method '\f and \w scans'
_diffrn_radiation_monochromator 'Incoatec Montel Multilayer Mirror'
_diffrn_radiation_type CuK\a
_diffrn_radiation_wavelength 1.54178
_diffrn_reflns_av_R_equivalents 0.0332
_diffrn_reflns_av_unetI/netI 0.0194
_diffrn_reflns_limit_h_max 16
_diffrn_reflns_limit_h_min -16
_diffrn_reflns_limit_k_max 10
_diffrn_reflns_limit_k_min -10
_diffrn_reflns_limit_l_max 6
_diffrn_reflns_limit_l_min -13
_diffrn_reflns_number 15370
_diffrn_reflns_theta_full 67.13
_diffrn_reflns_theta_max 67.13
_diffrn_reflns_theta_min 3.28
_diffrn_source 'Incoatec Microfocus X-ray Source I\mS'
_diffrn_source_type microfocus
_exptl_absorpt_coefficient_mu 2.417
_exptl_absorpt_correction_T_max 00.7529
_exptl_absorpt_correction_T_min 0.6190
_exptl_absorpt_correction_type multi-scan
_exptl_absorpt_process_details 'SADABS V2014/4 (Bruker AXS Inc.)'
_exptl_crystal_colour 'clear colourless'
_exptl_crystal_density_diffrn 1.555
_exptl_crystal_density_method 'not measured'
_exptl_crystal_description block
_exptl_crystal_F_000 648
_exptl_crystal_size_max 0.521
_exptl_crystal_size_mid 0.395
_exptl_crystal_size_min 0.293
_refine_diff_density_max 0.245
_refine_diff_density_min -0.205
_refine_ls_extinction_method none
_refine_ls_goodness_of_fit_ref 1.100
_refine_ls_hydrogen_treatment constr
_refine_ls_matrix_type full
_refine_ls_number_parameters 199
_refine_ls_number_reflns 2344
_refine_ls_number_restraints 0
_refine_ls_restrained_S_all 1.100
_refine_ls_R_factor_all 0.0335
_refine_ls_R_factor_gt 0.0328
_refine_ls_shift/su_max 0.000
_refine_ls_shift/su_mean 0.000
_refine_ls_structure_factor_coef Fsqd
_refine_ls_weighting_details 'w=1/[\s^2^(Fo^2^)+(0.0506P)^2^+0.3012P] where P=(Fo^2^+2Fc^2^)/3'
_refine_ls_weighting_scheme calc
_refine_ls_wR_factor_gt 0.0920
_refine_ls_wR_factor_ref 0.0927
_reflns_number_gt 2299
_reflns_number_total 2344
_reflns_threshold_expression 'I > 2\s(I)'
_cod_data_source_file c8ob02691b2.cif
_cod_data_source_block I_CCDC2
_cod_depositor_comments 'Adding full bibliography for 7156612--7156616.cif.'
_cod_database_code 7156614

loop_
_space_group_symop_operation_xyz
'x, y, z'
'-x, y+1/2, -z+1/2'
'-x, -y, -z'
'x, -y-1/2, z-1/2'

loop_
_atom_site_type_symbol
_atom_site_label
_atom_site_fract_x
_atom_site_fract_y
_atom_site_fract_z
_atom_site_U_iso_or_equiv
_atom_site_adp_type
_atom_site_calc_flag
_atom_site_refinement_flags_adp
_atom_site_refinement_flags_posn
_atom_site_occupancy
O O1 0.21938(8) 0.84113(14) 0.27877(12) 0.0608(3) Uani d . . 1
N N2 0.31365(9) 0.82273(16) 0.35939(12) 0.0491(3) Uani d . . 1
C C3 0.36485(10) 0.72042(16) 0.32377(12) 0.0401(3) Uani d . . 1
S S4 0.30739(3) 0.62456(5) 0.18984(3) 0.05135(16) Uani d . . 1
C C5 0.19324(11) 0.72470(18) 0.18534(13) 0.0461(4) Uani d . . 1
C C6 0.46783(10) 0.69062(16) 0.39360(12) 0.0398(3) Uani d . . 1
C C7 0.52710(11) 0.58220(18) 0.36016(14) 0.0468(3) Uani d . . 1
C C8 0.62275(12) 0.5513(2) 0.42701(16) 0.0567(4) Uani d . . 1
H H8 0.6602 0.4773 0.4012 0.068 Uiso calc U R 1
C C9 0.66204(12) 0.6301(2) 0.53146(16) 0.0561(4) Uani d . . 1
H H9 0.7262 0.6106 0.5782 0.067 Uiso calc U R 1
C C10 0.60405(12) 0.7390(2) 0.56525(14) 0.0537(4) Uani d . . 1
C C11 0.50915(12) 0.77203(18) 0.49990(14) 0.0495(4) Uani d . . 1
H H11 0.4727 0.8475 0.5258 0.059 Uiso calc U R 1
F F12 0.49066(7) 0.49952(13) 0.25855(10) 0.0689(3) Uani d . . 1
F F13 0.64282(9) 0.81626(17) 0.66934(10) 0.0849(4) Uani d . . 1
C C14 0.11414(11) 0.62005(18) 0.21701(13) 0.0451(3) Uani d . . 1
C C15 0.02086(11) 0.64572(17) 0.12530(13) 0.0421(3) Uani d . . 1
C C16 0.03522(11) 0.74726(18) 0.03909(13) 0.0455(3) Uani d . . 1
C C17 0.14160(12) 0.7977(2) 0.06469(15) 0.0549(4) Uani d . . 1
H H17A 0.1466 0.9087 0.0695 0.066 Uiso calc U R 1
H H17B 0.1707 0.7621 0.0023 0.066 Uiso calc U R 1
O O18 0.13011(9) 0.53861(16) 0.30499(11) 0.0660(3) Uani d . . 1
C C19 -0.07165(12) 0.5816(2) 0.11833(15) 0.0520(4) Uani d . . 1
H H19 -0.08 0.5131 0.1766 0.062 Uiso calc U R 1
C C20 -0.14971(12) 0.6220(2) 0.02359(17) 0.0614(5) Uani d . . 1
H H20 -0.2125 0.5822 0.0177 0.074 Uiso calc U R 1
C C21 -0.13574(13) 0.7224(2) -0.06390(17) 0.0677(5) Uani d . . 1
H H21 -0.1894 0.7474 -0.1285 0.081 Uiso calc U R 1
C C22 -0.04414(13) 0.7857(2) -0.05734(15) 0.0596(4) Uani d . . 1
H H22 -0.0359 0.8529 -0.1165 0.072 Uiso calc U R 1

loop_
_atom_site_aniso_label
_atom_site_aniso_U_11
_atom_site_aniso_U_22
_atom_site_aniso_U_33
_atom_site_aniso_U_12
_atom_site_aniso_U_13
_atom_site_aniso_U_23
O1 0.0382(6) 0.0647(7) 0.0741(8) 0.0105(5) 0.0058(5) -0.0216(6)
N2 0.0378(6) 0.0535(7) 0.0540(7) 0.0020(6) 0.0091(5) -0.0093(6)
C3 0.0354(7) 0.0441(7) 0.0416(7) -0.0022(6) 0.0120(6) -0.0017(6)
S4 0.0355(2) 0.0660(3) 0.0494(2) 0.00683(15) 0.00608(16) -0.01578(17)
C5 0.0346(7) 0.0539(8) 0.0484(8) 0.0038(6) 0.0090(6) -0.0033(6)
C6 0.0343(7) 0.0435(7) 0.0419(7) -0.0034(6) 0.0109(6) 0.0039(6)
C7 0.0392(8) 0.0514(8) 0.0494(8) -0.0007(6) 0.0113(6) -0.0015(7)
C8 0.0392(8) 0.0602(10) 0.0699(11) 0.0064(7) 0.0135(7) 0.0051(8)
C9 0.0371(8) 0.0626(10) 0.0627(10) -0.0054(7) 0.0035(7) 0.0173(8)
C10 0.0467(9) 0.0601(9) 0.0475(9) -0.0146(7) 0.0010(7) 0.0027(7)
C11 0.0446(8) 0.0520(9) 0.0505(8) -0.0042(7) 0.0103(7) -0.0032(7)
F12 0.0515(6) 0.0825(7) 0.0689(6) 0.0134(5) 0.0097(5) -0.0266(5)
F13 0.0697(7) 0.1006(9) 0.0672(7) -0.0092(7) -0.0107(6) -0.0202(6)
C14 0.0416(8) 0.0537(8) 0.0404(8) 0.0048(6) 0.0116(6) 0.0003(6)
C15 0.0365(7) 0.0490(8) 0.0409(7) 0.0031(6) 0.0107(6) -0.0051(6)
C16 0.0389(8) 0.0537(8) 0.0439(8) 0.0091(6) 0.0110(6) 0.0001(6)
C17 0.0423(8) 0.0649(10) 0.0575(9) 0.0037(7) 0.0136(7) 0.0139(8)
O18 0.0586(7) 0.0857(9) 0.0519(7) 0.0052(6) 0.0117(5) 0.0212(6)
C19 0.0440(8) 0.0577(9) 0.0573(9) -0.0041(7) 0.0189(7) -0.0130(7)
C20 0.0359(8) 0.0759(12) 0.0703(11) -0.0007(7) 0.0108(8) -0.0264(9)
C21 0.0435(9) 0.0877(13) 0.0607(11) 0.0218(9) -0.0051(8) -0.0178(10)
C22 0.0508(10) 0.0757(11) 0.0486(9) 0.0211(8) 0.0071(7) 0.0067(8)

loop_
_atom_type_symbol
_atom_type_description
_atom_type_scat_dispersion_real
_atom_type_scat_dispersion_imag
_atom_type_scat_source
C C 0.0181 0.0091 'International Tables Vol C Tables 4.2.6.8 and 6.1.1.4'
H H 0.0000 0.0000 'International Tables Vol C Tables 4.2.6.8 and 6.1.1.4'
F F 0.0727 0.0534 'International Tables Vol C Tables 4.2.6.8 and 6.1.1.4'
N N 0.0311 0.0180 'International Tables Vol C Tables 4.2.6.8 and 6.1.1.4'
O O 0.0492 0.0322 'International Tables Vol C Tables 4.2.6.8 and 6.1.1.4'
S S 0.3331 0.5567 'International Tables Vol C Tables 4.2.6.8 and 6.1.1.4'

loop_
_geom_angle_atom_site_label_1
_geom_angle_atom_site_label_2
_geom_angle_atom_site_label_3
_geom_angle
N2 O1 C5 114.52(11)
C3 N2 O1 112.03(12)
N2 C3 C6 119.89(13)
N2 C3 S4 116.92(11)
C6 C3 S4 123.18(10)
C3 S4 C5 89.23(7)
O1 C5 C17 110.41(13)
O1 C5 C14 106.70(12)
C17 C5 C14 105.54(12)
O1 C5 S4 105.79(9)
C17 C5 S4 115.10(11)
C14 C5 S4 113.05(11)
C7 C6 C11 117.06(14)
C7 C6 C3 122.83(13)
C11 C6 C3 120.10(13)
F12 C7 C8 117.52(14)
F12 C7 C6 119.51(13)
C8 C7 C6 122.96(15)
C9 C8 C7 119.54(16)
C9 C8 H8 120.2
C7 C8 H8 120.2
C8 C9 C10 118.05(15)
C8 C9 H9 121.0
C10 C9 H9 121.0
F13 C10 C11 118.68(16)
F13 C10 C9 117.98(15)
C11 C10 C9 123.34(16)
C10 C11 C6 119.05(15)
C10 C11 H11 120.5
C6 C11 H11 120.5
O18 C14 C15 128.67(15)
O18 C14 C5 124.12(14)
C15 C14 C5 107.17(12)
C16 C15 C19 121.87(15)
C16 C15 C14 110.06(13)
C19 C15 C14 128.07(14)
C22 C16 C15 119.37(15)
C22 C16 C17 128.63(15)
C15 C16 C17 111.97(13)
C16 C17 C5 104.91(12)
C16 C17 H17A 110.8
C5 C17 H17A 110.8
C16 C17 H17B 110.8
C5 C17 H17B 110.8
H17A C17 H17B 108.8
C20 C19 C15 118.21(17)
C20 C19 H19 120.9
C15 C19 H19 120.9
C19 C20 C21 120.28(17)
C19 C20 H20 119.9
C21 C20 H20 119.9
C22 C21 C20 121.60(16)
C22 C21 H21 119.2
C20 C21 H21 119.2
C21 C22 C16 118.65(17)
C21 C22 H22 120.7
C16 C22 H22 120.7

loop_
_geom_bond_atom_site_label_1
_geom_bond_atom_site_label_2
_geom_bond_distance
O1 N2 1.4032(17)
O1 C5 1.4530(19)
N2 C3 1.2796(19)
C3 C6 1.472(2)
C3 S4 1.7492(14)
S4 C5 1.8099(15)
C5 C17 1.523(2)
C5 C14 1.553(2)
C6 C7 1.380(2)
C6 C11 1.399(2)
C7 F12 1.3528(19)
C7 C8 1.379(2)
C8 C9 1.367(3)
C8 H8 0.93
C9 C10 1.372(3)
C9 H9 0.93
C10 F13 1.3553(19)
C10 C11 1.369(2)
C11 H11 0.93
C14 O18 1.2088(19)
C14 C15 1.459(2)
C15 C16 1.386(2)
C15 C19 1.393(2)
C16 C22 1.384(2)
C16 C17 1.504(2)
C17 H17A 0.97
C17 H17B 0.97
C19 C20 1.366(3)
C19 H19 0.93
C20 C21 1.389(3)
C20 H20 0.93
C21 C22 1.380(3)
C21 H21 0.93
C22 H22 0.93

loop_
_geom_torsion_atom_site_label_1
_geom_torsion_atom_site_label_2
_geom_torsion_atom_site_label_3
_geom_torsion_atom_site_label_4
_geom_torsion
C5 O1 N2 C3 10.33(19)
O1 N2 C3 C6 176.85(12)
O1 N2 C3 S4 -1.90(18)
N2 C3 S4 C5 -5.05(13)
C6 C3 S4 C5 176.25(12)
N2 O1 C5 C17 -138.37(13)
N2 O1 C5 C14 107.42(14)
N2 O1 C5 S4 -13.22(16)
C3 S4 C5 O1 9.73(11)
C3 S4 C5 C17 131.93(13)
C3 S4 C5 C14 -106.69(11)
N2 C3 C6 C7 -179.90(14)
S4 C3 C6 C7 -1.2(2)
N2 C3 C6 C11 1.2(2)
S4 C3 C6 C11 179.82(11)
C11 C6 C7 F12 179.59(13)
C3 C6 C7 F12 0.6(2)
C11 C6 C7 C8 0.7(2)
C3 C6 C7 C8 -178.29(14)
F12 C7 C8 C9 -178.86(15)
C6 C7 C8 C9 0.1(3)
C7 C8 C9 C10 -0.5(2)
C8 C9 C10 F13 179.47(15)
C8 C9 C10 C11 0.2(3)
F13 C10 C11 C6 -178.70(14)
C9 C10 C11 C6 0.6(2)
C7 C6 C11 C10 -1.0(2)
C3 C6 C11 C10 178.02(13)
O1 C5 C14 O18 -65.64(19)
C17 C5 C14 O18 176.88(16)
S4 C5 C14 O18 50.23(19)
O1 C5 C14 C15 111.99(13)
C17 C5 C14 C15 -5.49(16)
S4 C5 C14 C15 -132.14(11)
O18 C14 C15 C16 -179.58(16)
C5 C14 C15 C16 2.93(16)
O18 C14 C15 C19 0.0(3)
C5 C14 C15 C19 -177.52(14)
C19 C15 C16 C22 -0.5(2)
C14 C15 C16 C22 179.13(14)
C19 C15 C16 C17 -178.66(14)
C14 C15 C16 C17 0.93(18)
C22 C16 C17 C5 177.60(16)
C15 C16 C17 C5 -4.41(18)
O1 C5 C17 C16 -109.13(14)
C14 C5 C17 C16 5.82(16)
S4 C5 C17 C16 131.20(12)
C16 C15 C19 C20 -0.4(2)
C14 C15 C19 C20 -179.93(14)
C15 C19 C20 C21 1.1(2)
C19 C20 C21 C22 -1.0(3)
C20 C21 C22 C16 0.1(3)
C15 C16 C22 C21 0.6(2)
C17 C16 C22 C21 178.47(16)
